data_4328626
loop_
_publ_author_name
'Pampa M. Guha'
'Hoa Phan'
'Jared S. Kinyon'
'Wendy S. Brotherton'
'Kesavapillai Sreenath'
'J. Tyler Simmons'
'Zhenxing Wang'
'Ronald J. Clark'
'Naresh S. Dalal'
'Michael Shatruk'
'Lei Zhu'

_publ_section_title
;
 Structurally Diverse Copper(II) Complexes of Polyaza Ligands Containing
 1,2,3-Triazoles: Site Selectivity and Magnetic Properties
;
_journal_name_full 'Inorganic Chemistry'
_journal_page_first 3465
_journal_page_last 3477
_journal_paper_doi 10.1021/ic2021319
_journal_volume 51
_journal_year 2012
_chemical_formula_moiety 'C36 H36 Cu2 N8 O8, 4(C2 H3 N)'
_chemical_formula_sum 'C44 H48 Cu2 N12 O8'
_chemical_formula_weight 1000.02
_chemical_name_systematic
; 
 ? 
;
_space_group_IT_number 14
_symmetry_cell_setting monoclinic
_symmetry_space_group_name_Hall '-P 2yn'
_symmetry_space_group_name_H-M 'P 1 21/n 1'
_atom_sites_solution_hydrogens geom
_atom_sites_solution_primary direct
_atom_sites_solution_secondary difmap
_audit_creation_method SHELXL-97
_cell_angle_alpha 90.00
_cell_angle_beta 96.1820(10)
_cell_angle_gamma 90.00
_cell_formula_units_Z 2
_cell_length_a 13.5179(12)
_cell_length_b 7.6783(7)
_cell_length_c 23.536(2)
_cell_measurement_reflns_used 9897
_cell_measurement_temperature 153(2)
_cell_measurement_theta_max 28.14
_cell_measurement_theta_min 2.79
_cell_volume 2428.7(4)
_computing_cell_refinement 'Bruker SAINT'
_computing_data_collection 'Bruker APEX2'
_computing_data_reduction 'Bruker SAINT'
_computing_molecular_graphics 'Bruker SHELXTL'
_computing_publication_material 'Bruker SHELXTL'
_computing_structure_refinement 'SHELXL-97 (Sheldrick, 2008)'
_computing_structure_solution 'SHELXS-97 (Sheldrick, 2008)'
_diffrn_ambient_temperature 153(2)
_diffrn_measured_fraction_theta_full 0.998
_diffrn_measured_fraction_theta_max 0.998
_diffrn_measurement_device_type 'Bruker APEX-II CCD'
_diffrn_measurement_method '\f and \w scans'
_diffrn_radiation_monochromator graphite
_diffrn_radiation_source 'fine-focus sealed tube'
_diffrn_radiation_type MoK\a
_diffrn_radiation_wavelength 0.71073
_diffrn_reflns_av_R_equivalents 0.0305
_diffrn_reflns_av_sigmaI/netI 0.0238
_diffrn_reflns_limit_h_max 17
_diffrn_reflns_limit_h_min -17
_diffrn_reflns_limit_k_max 9
_diffrn_reflns_limit_k_min -9
_diffrn_reflns_limit_l_max 30
_diffrn_reflns_limit_l_min -30
_diffrn_reflns_number 25573
_diffrn_reflns_theta_full 27.10
_diffrn_reflns_theta_max 27.10
_diffrn_reflns_theta_min 1.83
_exptl_absorpt_coefficient_mu 0.938
_exptl_absorpt_correction_T_max 0.9372
_exptl_absorpt_correction_T_min 0.6776
_exptl_absorpt_correction_type empirical
_exptl_absorpt_process_details SADABS
_exptl_crystal_colour green
_exptl_crystal_density_diffrn 1.367
_exptl_crystal_description rod
_exptl_crystal_F_000 1036
_exptl_crystal_size_max 0.45
_exptl_crystal_size_mid 0.07
_exptl_crystal_size_min 0.07
_refine_diff_density_max 0.504
_refine_diff_density_min -0.432
_refine_diff_density_rms 0.053
_refine_ls_extinction_method none
_refine_ls_goodness_of_fit_ref 0.982
_refine_ls_hydrogen_treatment constr
_refine_ls_matrix_type full
_refine_ls_number_parameters 302
_refine_ls_number_reflns 5348
_refine_ls_number_restraints 0
_refine_ls_restrained_S_all 0.982
_refine_ls_R_factor_all 0.0348
_refine_ls_R_factor_gt 0.0296
_refine_ls_shift/su_max 0.003
_refine_ls_shift/su_mean 0.000
_refine_ls_structure_factor_coef Fsqd
_refine_ls_weighting_details 'calc w=1/[\s^2^(Fo^2^)+(0.0327P)^2^+2.0882P] where P=(Fo^2^+2Fc^2^)/3'
_refine_ls_weighting_scheme calc
_refine_ls_wR_factor_gt 0.0731
_refine_ls_wR_factor_ref 0.0763
_reflns_number_gt 4769
_reflns_number_total 5348
_reflns_threshold_expression >2sigma(I)
_cod_data_source_file ic2021319_si_001_1.cif
_cod_data_source_block complex1
_cod_original_sg_symbol_Hall -P2yn
_cod_database_code 4328626

loop_
_symmetry_equiv_pos_as_xyz
'x, y, z'
'-x+1/2, y+1/2, -z+1/2'
'-x, -y, -z'
'x-1/2, -y-1/2, z-1/2'

loop_
_atom_site_label
_atom_site_type_symbol
_atom_site_fract_x
_atom_site_fract_y
_atom_site_fract_z
_atom_site_U_iso_or_equiv
_atom_site_adp_type
_atom_site_occupancy
_atom_site_symmetry_multiplicity
_atom_site_calc_flag
_atom_site_refinement_flags
Cu1 Cu 0.917448(14) -0.08658(2) 0.503975(8) 0.01908(7) Uani 1 1 d .
C1 C 0.80769(13) -0.4226(2) 0.51465(8) 0.0262(4) Uani 1 1 d .
H1 H 0.8730 -0.4584 0.5086 0.031 Uiso 1 1 calc R
C2 C 0.73992(14) -0.5480(2) 0.52633(8) 0.0310(4) Uani 1 1 d .
H2 H 0.7584 -0.6674 0.5285 0.037 Uiso 1 1 calc R
C3 C 0.64433(14) -0.4970(2) 0.53481(9) 0.0328(4) Uani 1 1 d .
H3 H 0.5962 -0.5805 0.5433 0.039 Uiso 1 1 calc R
C4 C 0.62040(13) -0.3224(2) 0.53068(8) 0.0268(4) Uani 1 1 d .
H4 H 0.5551 -0.2842 0.5358 0.032 Uiso 1 1 calc R
C5 C 0.69259(12) -0.2032(2) 0.51898(6) 0.0191(3) Uani 1 1 d .
C6 C 0.66788(12) -0.0116(2) 0.51422(7) 0.0201(3) Uani 1 1 d .
H6A H 0.7274 0.0540 0.5055 0.024 Uiso 1 1 calc R
H6B H 0.6147 0.0070 0.4825 0.024 Uiso 1 1 calc R
C7 C 0.68727(12) 0.0721(2) 0.61900(7) 0.0230(3) Uani 1 1 d .
H7 H 0.7561 0.0496 0.6288 0.028 Uiso 1 1 calc R
C8 C 0.61979(13) 0.1302(2) 0.65435(7) 0.0238(3) Uani 1 1 d .
C9 C 0.63244(14) 0.1686(2) 0.71591(8) 0.0277(4) Uani 1 1 d .
C10 C 0.71416(16) 0.1053(3) 0.75071(8) 0.0366(4) Uani 1 1 d .
H10 H 0.7640 0.0405 0.7345 0.044 Uiso 1 1 calc R
C11 C 0.7231(2) 0.1368(3) 0.80929(9) 0.0464(5) Uani 1 1 d .
H11 H 0.7790 0.0932 0.8330 0.056 Uiso 1 1 calc R
C12 C 0.6510(2) 0.2313(3) 0.83305(9) 0.0478(6) Uani 1 1 d .
H12 H 0.6571 0.2520 0.8731 0.057 Uiso 1 1 calc R
C13 C 0.57040(19) 0.2954(3) 0.79889(10) 0.0461(6) Uani 1 1 d .
H13 H 0.5212 0.3609 0.8154 0.055 Uiso 1 1 calc R
C14 C 0.56046(16) 0.2652(3) 0.74049(9) 0.0370(4) Uani 1 1 d .
H14 H 0.5046 0.3101 0.7171 0.044 Uiso 1 1 calc R
N1 N 0.78574(10) -0.25141(18) 0.51138(6) 0.0203(3) Uani 1 1 d .
N2 N 0.63479(10) 0.05383(17) 0.56753(6) 0.0199(3) Uani 1 1 d .
N3 N 0.53887(11) 0.0968(2) 0.56982(7) 0.0283(3) Uani 1 1 d .
N4 N 0.52965(11) 0.1441(2) 0.62256(7) 0.0315(3) Uani 1 1 d .
C15 C 0.96495(12) 0.1893(2) 0.58429(7) 0.0234(3) Uani 1 1 d .
C16 C 0.94722(16) 0.2972(3) 0.63576(9) 0.0375(5) Uani 1 1 d .
H16A H 1.0042 0.2858 0.6650 0.056 Uiso 1 1 calc R
H16B H 0.8869 0.2563 0.6512 0.056 Uiso 1 1 calc R
H16C H 0.9390 0.4197 0.6245 0.056 Uiso 1 1 calc R
O1 O 0.90172(9) 0.07402(16) 0.56819(5) 0.0267(3) Uani 1 1 d .
O2 O 1.04259(9) 0.22160(17) 0.56113(6) 0.0304(3) Uani 1 1 d .
O3 O 0.85752(9) 0.08812(16) 0.44980(5) 0.0285(3) Uani 1 1 d .
C17 C 0.90628(12) 0.2101(2) 0.43026(7) 0.0231(3) Uani 1 1 d .
C18 C 0.85070(14) 0.3331(3) 0.38831(8) 0.0328(4) Uani 1 1 d .
H18A H 0.8790 0.4503 0.3935 0.049 Uiso 1 1 calc R
H18B H 0.7803 0.3357 0.3949 0.049 Uiso 1 1 calc R
H18C H 0.8567 0.2933 0.3493 0.049 Uiso 1 1 calc R
O4 O 1.00212(9) -0.23631(16) 0.55692(6) 0.0292(3) Uani 1 1 d .
N21 N 0.4188(2) 0.6805(7) 0.60329(14) 0.1391(18) Uani 1 1 d .
C21 C 0.4419(2) 0.7176(5) 0.64871(14) 0.0757(10) Uani 1 1 d .
C22 C 0.4703(3) 0.7696(5) 0.70623(14) 0.0932(12) Uani 1 1 d .
H22A H 0.4401 0.6909 0.7322 0.140 Uiso 1 1 calc R
H22B H 0.4474 0.8888 0.7118 0.140 Uiso 1 1 calc R
H22C H 0.5429 0.7647 0.7142 0.140 Uiso 1 1 calc R
N26 N 0.1922(4) 0.0187(5) 0.72014(17) 0.1283(15) Uani 1 1 d .
C26 C 0.2300(3) 0.1023(4) 0.68882(15) 0.0748(9) Uani 1 1 d .
C27 C 0.2751(2) 0.2107(4) 0.64902(12) 0.0659(8) Uani 1 1 d .
H27A H 0.2299 0.2218 0.6137 0.099 Uiso 1 1 calc R
H27B H 0.3378 0.1581 0.6404 0.099 Uiso 1 1 calc R
H27C H 0.2883 0.3263 0.6658 0.099 Uiso 1 1 calc R

loop_
_atom_site_aniso_label
_atom_site_aniso_U_11
_atom_site_aniso_U_22
_atom_site_aniso_U_33
_atom_site_aniso_U_23
_atom_site_aniso_U_13
_atom_site_aniso_U_12
Cu1 0.01743(10) 0.01875(11) 0.02199(11) 0.00063(7) 0.00638(7) -0.00092(7)
C1 0.0251(8) 0.0217(8) 0.0327(9) -0.0039(7) 0.0075(7) 0.0003(7)
C2 0.0331(10) 0.0170(8) 0.0435(11) -0.0027(7) 0.0069(8) -0.0028(7)
C3 0.0294(9) 0.0251(9) 0.0449(11) 0.0004(8) 0.0082(8) -0.0107(8)
C4 0.0202(8) 0.0257(9) 0.0350(9) -0.0007(7) 0.0061(7) -0.0038(7)
C5 0.0199(7) 0.0208(8) 0.0168(7) -0.0020(6) 0.0025(6) -0.0013(6)
C6 0.0197(8) 0.0204(8) 0.0208(8) -0.0003(6) 0.0048(6) 0.0002(6)
C7 0.0209(8) 0.0250(8) 0.0231(8) -0.0021(6) 0.0022(6) -0.0006(6)
C8 0.0242(8) 0.0220(8) 0.0260(8) -0.0029(6) 0.0057(6) -0.0019(7)
C9 0.0331(9) 0.0255(9) 0.0260(9) -0.0045(7) 0.0095(7) -0.0069(7)
C10 0.0462(11) 0.0352(11) 0.0287(10) -0.0028(8) 0.0060(8) -0.0032(9)
C11 0.0662(15) 0.0434(12) 0.0284(10) 0.0020(9) -0.0007(10) -0.0096(11)
C12 0.0775(17) 0.0425(12) 0.0260(10) -0.0081(9) 0.0182(11) -0.0249(12)
C13 0.0590(14) 0.0437(12) 0.0404(12) -0.0154(10) 0.0280(11) -0.0161(11)
C14 0.0389(11) 0.0370(11) 0.0376(11) -0.0102(9) 0.0151(8) -0.0066(9)
N1 0.0205(7) 0.0197(7) 0.0215(7) -0.0016(5) 0.0054(5) -0.0018(5)
N2 0.0174(6) 0.0187(6) 0.0241(7) -0.0014(5) 0.0043(5) 0.0005(5)
N3 0.0190(7) 0.0362(8) 0.0298(8) -0.0061(6) 0.0038(6) 0.0042(6)
N4 0.0241(7) 0.0395(9) 0.0318(8) -0.0082(7) 0.0067(6) 0.0035(7)
C15 0.0242(8) 0.0229(8) 0.0236(8) -0.0005(6) 0.0053(6) 0.0038(7)
C16 0.0380(11) 0.0409(11) 0.0357(10) -0.0151(9) 0.0128(8) -0.0037(9)
O1 0.0235(6) 0.0298(6) 0.0282(6) -0.0066(5) 0.0098(5) -0.0035(5)
O2 0.0286(6) 0.0302(7) 0.0349(7) -0.0089(5) 0.0143(5) -0.0074(5)
O3 0.0224(6) 0.0312(7) 0.0322(7) 0.0101(5) 0.0042(5) -0.0012(5)
C17 0.0238(8) 0.0235(8) 0.0229(8) 0.0005(6) 0.0064(6) 0.0028(7)
C18 0.0294(9) 0.0337(10) 0.0354(10) 0.0121(8) 0.0034(8) 0.0047(8)
O4 0.0227(6) 0.0279(6) 0.0370(7) 0.0101(5) 0.0028(5) -0.0010(5)
N21 0.0659(19) 0.282(6) 0.073(2) -0.048(3) 0.0269(16) -0.051(3)
C21 0.0493(15) 0.122(3) 0.0584(18) -0.0054(18) 0.0177(13) -0.0208(17)
C22 0.133(3) 0.089(3) 0.0571(19) 0.0062(17) 0.0098(19) -0.041(2)
N26 0.195(4) 0.089(2) 0.115(3) -0.007(2) 0.082(3) -0.008(3)
C26 0.088(2) 0.068(2) 0.072(2) -0.0136(16) 0.0260(18) 0.0076(17)
C27 0.0440(14) 0.089(2) 0.0639(17) 0.0026(16) 0.0020(12) 0.0022(14)

loop_
_atom_type_symbol
_atom_type_description
_atom_type_scat_dispersion_real
_atom_type_scat_dispersion_imag
_atom_type_scat_source
C C 0.0033 0.0016 'International Tables Vol C Tables 4.2.6.8 and 6.1.1.4'
H H 0.0000 0.0000 'International Tables Vol C Tables 4.2.6.8 and 6.1.1.4'
N N 0.0061 0.0033 'International Tables Vol C Tables 4.2.6.8 and 6.1.1.4'
O O 0.0106 0.0060 'International Tables Vol C Tables 4.2.6.8 and 6.1.1.4'
Cu Cu 0.3201 1.2651 'International Tables Vol C Tables 4.2.6.8 and 6.1.1.4'

loop_
_geom_angle_atom_site_label_1
_geom_angle_atom_site_label_2
_geom_angle_atom_site_label_3
_geom_angle
_geom_angle_site_symmetry_1
_geom_angle_site_symmetry_3
O3 Cu1 O4 168.64(5) . .
O3 Cu1 O2 89.03(6) . 3_756
O4 Cu1 O2 89.75(6) . 3_756
O3 Cu1 O1 89.97(6) . .
O4 Cu1 O1 89.05(6) . .
O2 Cu1 O1 168.84(5) 3_756 .
O3 Cu1 N1 99.38(5) . .
O4 Cu1 N1 91.95(5) . .
O2 Cu1 N1 92.90(5) 3_756 .
O1 Cu1 N1 98.23(5) . .
O3 Cu1 Cu1 84.38(4) . 3_756
O4 Cu1 Cu1 84.26(4) . 3_756
O2 Cu1 Cu1 84.53(4) 3_756 3_756
O1 Cu1 Cu1 84.31(4) . 3_756
N1 Cu1 Cu1 175.42(4) . 3_756
N1 C1 C2 123.12(16) . .
N1 C1 H1 118.4 . .
C2 C1 H1 118.4 . .
C1 C2 C3 118.81(17) . .
C1 C2 H2 120.6 . .
C3 C2 H2 120.6 . .
C4 C3 C2 118.68(16) . .
C4 C3 H3 120.7 . .
C2 C3 H3 120.7 . .
C3 C4 C5 119.36(16) . .
C3 C4 H4 120.3 . .
C5 C4 H4 120.3 . .
N1 C5 C4 122.33(15) . .
N1 C5 C6 117.49(14) . .
C4 C5 C6 120.18(14) . .
N2 C6 C5 110.86(13) . .
N2 C6 H6A 109.5 . .
C5 C6 H6A 109.5 . .
N2 C6 H6B 109.5 . .
C5 C6 H6B 109.5 . .
H6A C6 H6B 108.1 . .
N2 C7 C8 105.04(15) . .
N2 C7 H7 127.5 . .
C8 C7 H7 127.5 . .
N4 C8 C7 107.78(15) . .
N4 C8 C9 121.82(15) . .
C7 C8 C9 130.36(16) . .
C10 C9 C14 119.08(18) . .
C10 C9 C8 120.75(17) . .
C14 C9 C8 120.14(18) . .
C9 C10 C11 120.1(2) . .
C9 C10 H10 120.0 . .
C11 C10 H10 120.0 . .
C12 C11 C10 120.2(2) . .
C12 C11 H11 119.9 . .
C10 C11 H11 119.9 . .
C13 C12 C11 120.1(2) . .
C13 C12 H12 120.0 . .
C11 C12 H12 120.0 . .
C12 C13 C14 120.4(2) . .
C12 C13 H13 119.8 . .
C14 C13 H13 119.8 . .
C13 C14 C9 120.1(2) . .
C13 C14 H14 119.9 . .
C9 C14 H14 119.9 . .
C5 N1 C1 117.70(14) . .
C5 N1 Cu1 128.96(11) . .
C1 N1 Cu1 112.91(11) . .
C7 N2 N3 110.86(14) . .
C7 N2 C6 128.86(14) . .
N3 N2 C6 120.19(13) . .
N4 N3 N2 107.22(14) . .
N3 N4 C8 109.10(14) . .
O2 C15 O1 125.34(16) . .
O2 C15 C16 116.87(16) . .
O1 C15 C16 117.79(15) . .
C15 C16 H16A 109.5 . .
C15 C16 H16B 109.5 . .
H16A C16 H16B 109.5 . .
C15 C16 H16C 109.5 . .
H16A C16 H16C 109.5 . .
H16B C16 H16C 109.5 . .
C15 O1 Cu1 122.82(11) . .
C15 O2 Cu1 122.94(11) . 3_756
C17 O3 Cu1 123.29(11) . .
O4 C17 O3 124.83(16) 3_756 .
O4 C17 C18 117.69(15) 3_756 .
O3 C17 C18 117.47(15) . .
C17 C18 H18A 109.5 . .
C17 C18 H18B 109.5 . .
H18A C18 H18B 109.5 . .
C17 C18 H18C 109.5 . .
H18A C18 H18C 109.5 . .
H18B C18 H18C 109.5 . .
C17 O4 Cu1 123.22(11) 3_756 .
N21 C21 C22 178.4(5) . .
C21 C22 H22A 109.5 . .
C21 C22 H22B 109.5 . .
H22A C22 H22B 109.5 . .
C21 C22 H22C 109.5 . .
H22A C22 H22C 109.5 . .
H22B C22 H22C 109.5 . .
N26 C26 C27 178.3(4) . .
C26 C27 H27A 109.5 . .
C26 C27 H27B 109.5 . .
H27A C27 H27B 109.5 . .
C26 C27 H27C 109.5 . .
H27A C27 H27C 109.5 . .
H27B C27 H27C 109.5 . .

loop_
_geom_bond_atom_site_label_1
_geom_bond_atom_site_label_2
_geom_bond_distance
_geom_bond_site_symmetry_2
Cu1 O3 1.9644(12) .
Cu1 O4 1.9692(12) .
Cu1 O2 1.9730(12) 3_756
Cu1 O1 1.9797(12) .
Cu1 N1 2.2066(14) .
Cu1 Cu1 2.6218(4) 3_756
C1 N1 1.348(2) .
C1 C2 1.377(2) .
C1 H1 0.9500 .
C2 C3 1.385(3) .
C2 H2 0.9500 .
C3 C4 1.380(3) .
C3 H3 0.9500 .
C4 C5 1.387(2) .
C4 H4 0.9500 .
C5 N1 1.343(2) .
C5 C6 1.510(2) .
C6 N2 1.466(2) .
C6 H6A 0.9900 .
C6 H6B 0.9900 .
C7 N2 1.344(2) .
C7 C8 1.374(2) .
C7 H7 0.9500 .
C8 N4 1.364(2) .
C8 C9 1.470(2) .
C9 C10 1.390(3) .
C9 C14 1.397(3) .
C10 C11 1.392(3) .
C10 H10 0.9500 .
C11 C12 1.381(4) .
C11 H11 0.9500 .
C12 C13 1.374(4) .
C12 H12 0.9500 .
C13 C14 1.386(3) .
C13 H13 0.9500 .
C14 H14 0.9500 .
N2 N3 1.3446(19) .
N3 N4 1.312(2) .
C15 O2 1.258(2) .
C15 O1 1.260(2) .
C15 C16 1.508(2) .
C16 H16A 0.9800 .
C16 H16B 0.9800 .
C16 H16C 0.9800 .
O2 Cu1 1.9730(12) 3_756
O3 C17 1.260(2) .
C17 O4 1.259(2) 3_756
C17 C18 1.507(2) .
C18 H18A 0.9800 .
C18 H18B 0.9800 .
C18 H18C 0.9800 .
O4 C17 1.259(2) 3_756
N21 C21 1.118(4) .
C21 C22 1.424(5) .
C22 H22A 0.9800 .
C22 H22B 0.9800 .
C22 H22C 0.9800 .
N26 C26 1.139(5) .
C26 C27 1.437(5) .
C27 H27A 0.9800 .
C27 H27B 0.9800 .
C27 H27C 0.9800 .

loop_
_geom_torsion_atom_site_label_1
_geom_torsion_atom_site_label_2
_geom_torsion_atom_site_label_3
_geom_torsion_atom_site_label_4
_geom_torsion
_geom_torsion_site_symmetry_1
_geom_torsion_site_symmetry_4
N1 C1 C2 C3 0.4(3) . .
C1 C2 C3 C4 0.6(3) . .
C2 C3 C4 C5 -0.9(3) . .
C3 C4 C5 N1 0.1(3) . .
C3 C4 C5 C6 179.93(16) . .
N1 C5 C6 N2 -120.54(15) . .
C4 C5 C6 N2 59.58(19) . .
N2 C7 C8 N4 0.13(19) . .
N2 C7 C8 C9 177.95(17) . .
N4 C8 C9 C10 160.27(18) . .
C7 C8 C9 C10 -17.3(3) . .
N4 C8 C9 C14 -17.8(3) . .
C7 C8 C9 C14 164.69(19) . .
C14 C9 C10 C11 0.6(3) . .
C8 C9 C10 C11 -177.42(19) . .
C9 C10 C11 C12 -0.1(3) . .
C10 C11 C12 C13 -0.4(3) . .
C11 C12 C13 C14 0.4(3) . .
C12 C13 C14 C9 0.1(3) . .
C10 C9 C14 C13 -0.6(3) . .
C8 C9 C14 C13 177.43(18) . .
C4 C5 N1 C1 0.9(2) . .
C6 C5 N1 C1 -178.93(14) . .
C4 C5 N1 Cu1 -170.95(12) . .
C6 C5 N1 Cu1 9.2(2) . .
C2 C1 N1 C5 -1.2(3) . .
C2 C1 N1 Cu1 171.97(15) . .
O3 Cu1 N1 C5 -46.17(14) . .
O4 Cu1 N1 C5 134.49(14) . .
O2 Cu1 N1 C5 -135.66(14) 3_756 .
O1 Cu1 N1 C5 45.17(14) . .
O3 Cu1 N1 C1 141.62(12) . .
O4 Cu1 N1 C1 -37.72(12) . .
O2 Cu1 N1 C1 52.12(12) 3_756 .
O1 Cu1 N1 C1 -127.05(12) . .
C8 C7 N2 N3 -0.40(19) . .
C8 C7 N2 C6 -177.08(15) . .
C5 C6 N2 C7 67.4(2) . .
C5 C6 N2 N3 -109.04(16) . .
C7 N2 N3 N4 0.5(2) . .
C6 N2 N3 N4 177.54(15) . .
N2 N3 N4 C8 -0.4(2) . .
C7 C8 N4 N3 0.2(2) . .
C9 C8 N4 N3 -177.85(16) . .
O2 C15 O1 Cu1 2.7(2) . .
C16 C15 O1 Cu1 -176.76(13) . .
O3 Cu1 O1 C15 -85.55(14) . .
O4 Cu1 O1 C15 83.14(14) . .
O2 Cu1 O1 C15 -0.7(4) 3_756 .
N1 Cu1 O1 C15 174.97(13) . .
Cu1 Cu1 O1 C15 -1.19(13) 3_756 .
O1 C15 O2 Cu1 -2.9(3) . 3_756
C16 C15 O2 Cu1 176.64(13) . 3_756
O4 Cu1 O3 C17 -0.6(4) . .
O2 Cu1 O3 C17 -84.41(14) 3_756 .
O1 Cu1 O3 C17 84.48(14) . .
N1 Cu1 O3 C17 -177.19(13) . .
Cu1 Cu1 O3 C17 0.19(13) 3_756 .
Cu1 O3 C17 O4 -0.7(2) . 3_756
Cu1 O3 C17 C18 179.12(12) . .
O3 Cu1 O4 C17 1.3(4) . 3_756
O2 Cu1 O4 C17 85.08(14) 3_756 3_756
O1 Cu1 O4 C17 -83.83(14) . 3_756
N1 Cu1 O4 C17 177.97(14) . 3_756
Cu1 Cu1 O4 C17 0.55(13) 3_756 3_756
